data_7059378
loop_
_publ_author_name
'Debnath, Paresh'
'Singh, Keisham Surjit'
'Singh, Khaidem Kennedy'
'Sureshkumar Singh, S.'
'Siero\'n, Les\/law'
'Maniukiewicz, Waldemar'

_publ_section_title
;
 Di-butyltin(iv) complexes with azo-carboxylates: synthesis,
 characterization, crystal structures and their anti-diabetic assay
;
_journal_issue 15
_journal_name_full 'New Journal of Chemistry'
_journal_page_first 5862
_journal_page_last 5872
_journal_paper_doi 10.1039/D0NJ00536C
_journal_volume 44
_journal_year 2020
_chemical_formula_moiety 'C42 H40 N4 O6 Sn'
_chemical_formula_sum 'C42 H40 N4 O6 Sn'
_chemical_formula_weight 815.47
_space_group_crystal_system monoclinic
_space_group_IT_number 15
_space_group_name_Hall '-C 2yc'
_space_group_name_H-M_alt 'C 1 2/c 1'
_atom_sites_solution_hydrogens mixed
_audit_creation_method SHELXL-2018/3
_audit_update_record
;
2019-11-26 deposited with the CCDC.	2020-03-09 downloaded from the CCDC.
;
_cell_angle_alpha 90
_cell_angle_beta 99.167(6)
_cell_angle_gamma 90
_cell_formula_units_Z 4
_cell_length_a 34.4256(14)
_cell_length_b 7.6022(3)
_cell_length_c 14.6569(6)
_cell_measurement_reflns_used 3065
_cell_measurement_temperature 296(2)
_cell_measurement_theta_max 19.64
_cell_measurement_theta_min 2.40
_cell_volume 3786.9(3)
_computing_cell_refinement 'APEX2/SAINT (Bruker, 2004)'
_computing_data_collection 'APEX2 (Bruker, 2004)'
_computing_data_reduction 'SAINT/XPREP (Bruker, 2004)'
_computing_molecular_graphics 'ORTEP3 (Farrugia, 1997) and Mercury (Bruno et al., 2002)'
_computing_publication_material 'SHELXL-2018/3 (Sheldrick, 2018)'
_computing_structure_refinement 'SHELXL-2018/3 (Sheldrick, 2018)'
_computing_structure_solution 'SHELXT-2014/4 (Sheldrick, 2014)'
_diffrn_ambient_temperature 296(2)
_diffrn_measured_fraction_theta_full 0.998
_diffrn_measured_fraction_theta_max 0.998
_diffrn_measurement_device_type 'Bruker axs kappa apex2 CCD Diffractometer'
_diffrn_measurement_method '\w and \f scan'
_diffrn_radiation_monochromator graphite
_diffrn_radiation_source 'fine-focus sealed tube'
_diffrn_radiation_type MoK\a
_diffrn_radiation_wavelength 0.71073
_diffrn_reflns_av_R_equivalents 0.0639
_diffrn_reflns_av_unetI/netI 0.0527
_diffrn_reflns_Laue_measured_fraction_full 0.998
_diffrn_reflns_Laue_measured_fraction_max 0.998
_diffrn_reflns_limit_h_max 29
_diffrn_reflns_limit_h_min -39
_diffrn_reflns_limit_k_max 8
_diffrn_reflns_limit_k_min -8
_diffrn_reflns_limit_l_max 16
_diffrn_reflns_limit_l_min -16
_diffrn_reflns_number 16800
_diffrn_reflns_point_group_measured_fraction_full 0.998
_diffrn_reflns_point_group_measured_fraction_max 0.998
_diffrn_reflns_theta_full 23.982
_diffrn_reflns_theta_max 23.982
_diffrn_reflns_theta_min 1.198
_exptl_absorpt_coefficient_mu 0.728
_exptl_absorpt_correction_T_max 0.7450
_exptl_absorpt_correction_T_min 0.6252
_exptl_absorpt_correction_type multi-scan
_exptl_absorpt_process_details 'SADABS (Bruker, 2004)'
_exptl_crystal_colour red
_exptl_crystal_density_diffrn 1.430
_exptl_crystal_description BLOCK
_exptl_crystal_F_000 1672
_exptl_crystal_recrystallization_method 'Re-crystallisation from solvent: toluene'
_exptl_crystal_size_max 0.150
_exptl_crystal_size_mid 0.150
_exptl_crystal_size_min 0.100
_refine_diff_density_max 0.487
_refine_diff_density_min -0.411
_refine_diff_density_rms 0.062
_refine_ls_extinction_method none
_refine_ls_goodness_of_fit_ref 1.052
_refine_ls_hydrogen_treatment mixed
_refine_ls_matrix_type full
_refine_ls_number_parameters 244
_refine_ls_number_reflns 2962
_refine_ls_number_restraints 1
_refine_ls_restrained_S_all 1.052
_refine_ls_R_factor_all 0.0861
_refine_ls_R_factor_gt 0.0432
_refine_ls_shift/su_max 0.000
_refine_ls_shift/su_mean 0.000
_refine_ls_structure_factor_coef Fsqd
_refine_ls_weighting_details 'w=1/[\s^2^(Fo^2^)+(0.0392P)^2^+5.5976P] where P=(Fo^2^+2Fc^2^)/3'
_refine_ls_weighting_scheme calc
_refine_ls_wR_factor_gt 0.0894
_refine_ls_wR_factor_ref 0.1096
_reflns_Friedel_coverage 0.000
_reflns_number_gt 1941
_reflns_number_total 2962
_reflns_threshold_expression 'I > 2\s(I)'
_cod_data_source_file d0nj00536c2.cif
_cod_data_source_block KSS13
_cod_depositor_comments
;Adding full bibliography for 7059378--7059381.cif.

 Adding full bibliography for 7059378--7059381.cif.
;
_cod_original_sg_symbol_H-M 'C 2/c'
_cod_database_code 7059378
_shelx_shelxl_version_number 2018/3
_shelx_space_group_comment
;
The symmetry employed for this shelxl refinement is uniquely defined
by the following loop, which should always be used as a source of
symmetry information in preference to the above space-group names.
They are only intended as comments.
;
_shelx_estimated_absorpt_t_min 0.899
_shelx_estimated_absorpt_t_max 0.931

loop_
_space_group_symop_operation_xyz
'x, y, z'
'-x, y, -z+1/2'
'x+1/2, y+1/2, z'
'-x+1/2, y+1/2, -z+1/2'
'-x, -y, -z'
'x, -y, z-1/2'
'-x+1/2, -y+1/2, -z'
'x+1/2, -y+1/2, z-1/2'

loop_
_atom_site_label
_atom_site_type_symbol
_atom_site_fract_x
_atom_site_fract_y
_atom_site_fract_z
_atom_site_U_iso_or_equiv
_atom_site_adp_type
_atom_site_occupancy
_atom_site_site_symmetry_order
_atom_site_calc_flag
_atom_site_refinement_flags_posn
_atom_site_refinement_flags_adp
_atom_site_refinement_flags_occupancy
_atom_site_disorder_assembly
_atom_site_disorder_group
C1 C 0.51941(18) 1.0196(9) 0.3796(4) 0.101(2) Uani 1 1 d . . . . .
H1A H 0.498181 1.015223 0.415799 0.122 Uiso 1 1 calc R U . . .
H1B H 0.540987 0.949672 0.411353 0.122 Uiso 1 1 calc R U . . .
C2 C 0.5330(3) 1.2088(12) 0.3746(5) 0.153(3) Uani 1 1 d . . . . .
H2A H 0.554610 1.210763 0.339449 0.184 Uiso 1 1 calc R U . . .
H2B H 0.511619 1.275830 0.340014 0.184 Uiso 1 1 calc R U . . .
C3 C 0.5454(3) 1.2969(13) 0.4591(5) 0.166(3) Uani 1 1 d . . . . .
H3A H 0.566612 1.229807 0.494595 0.199 Uiso 1 1 calc R U . . .
H3B H 0.523739 1.298697 0.493970 0.199 Uiso 1 1 calc R U . . .
C4 C 0.5586(4) 1.4719(13) 0.4504(6) 0.222(6) Uani 1 1 d . . . . .
H4A H 0.566435 1.521568 0.510780 0.333 Uiso 1 1 calc R U . . .
H4B H 0.580619 1.471819 0.417636 0.333 Uiso 1 1 calc R U . . .
H4C H 0.537665 1.540840 0.417010 0.333 Uiso 1 1 calc R U . . .
C5 C 0.42982(16) 0.7766(9) 0.2832(3) 0.0684(14) Uani 1 1 d . . . . .
C6 C 0.39744(15) 0.6564(7) 0.2959(3) 0.0604(13) Uani 1 1 d . . . . .
C7 C 0.36167(14) 0.7205(7) 0.3118(3) 0.0626(13) Uani 1 1 d . . . . .
H7 H 0.357946 0.841376 0.315209 0.075 Uiso 1 1 calc R U . . .
C8 C 0.33142(14) 0.6085(7) 0.3227(3) 0.0611(13) Uani 1 1 d . . . . .
H8 H 0.307454 0.653195 0.333769 0.073 Uiso 1 1 calc R U . . .
C9 C 0.33683(14) 0.4288(7) 0.3171(3) 0.0588(13) Uani 1 1 d . . . . .
C10 C 0.37303(16) 0.3629(7) 0.3019(3) 0.0735(15) Uani 1 1 d . . . . .
H10 H 0.376970 0.242154 0.299122 0.088 Uiso 1 1 calc R U . . .
C11 C 0.40275(15) 0.4767(8) 0.2911(3) 0.0703(15) Uani 1 1 d . . . . .
H11 H 0.426813 0.432523 0.280367 0.084 Uiso 1 1 calc R U . . .
C12 C 0.24784(15) 0.2421(6) 0.3681(3) 0.0580(12) Uani 1 1 d . . . . .
C13 C 0.25734(18) 0.0555(7) 0.3789(3) 0.0689(15) Uani 1 1 d . . . . .
C14 C 0.2292(2) -0.0524(7) 0.4175(4) 0.0823(17) Uani 1 1 d . . . . .
H14 H 0.234316 -0.171783 0.426780 0.099 Uiso 1 1 calc R U . . .
C15 C 0.1966(2) 0.0147(9) 0.4396(4) 0.0841(18) Uani 1 1 d . . . . .
H15 H 0.179864 -0.059746 0.465490 0.101 Uiso 1 1 calc R U . . .
C16 C 0.18561(17) 0.1943(8) 0.4262(3) 0.0676(14) Uani 1 1 d . . . . .
C17 C 0.15049(18) 0.2578(10) 0.4488(4) 0.0886(18) Uani 1 1 d . . . . .
H17 H 0.133874 0.182072 0.474156 0.106 Uiso 1 1 calc R U . . .
C18 C 0.14012(18) 0.4292(11) 0.4343(5) 0.099(2) Uani 1 1 d . . . . .
H18 H 0.116763 0.471045 0.450544 0.119 Uiso 1 1 calc R U . . .
C19 C 0.16443(19) 0.5404(9) 0.3954(4) 0.0895(18) Uani 1 1 d . . . . .
H19 H 0.156947 0.656881 0.384094 0.107 Uiso 1 1 calc R U . . .
C20 C 0.19951(17) 0.4829(7) 0.3731(3) 0.0704(14) Uani 1 1 d . . . . .
H20 H 0.215752 0.560625 0.347815 0.085 Uiso 1 1 calc R U . . .
C21 C 0.21072(15) 0.3089(7) 0.3881(3) 0.0612(13) Uani 1 1 d . . . . .
N1 N 0.30737(14) 0.3070(6) 0.3279(3) 0.0671(11) Uani 1 1 d D . . . .
N2 N 0.27284(12) 0.3605(5) 0.3455(2) 0.0602(11) Uani 1 1 d . . . . .
O1 O 0.42740(10) 0.9378(5) 0.2864(3) 0.0854(11) Uani 1 1 d . . . . .
O2 O 0.46264(10) 0.7041(5) 0.2684(2) 0.0813(11) Uani 1 1 d . . . . .
O3 O 0.28845(13) -0.0087(5) 0.3595(3) 0.0886(12) Uani 1 1 d . . . . .
Sn1 Sn 0.500000 0.90817(7) 0.250000 0.0704(2) Uani 1 2 d S T P . .
H1 H 0.314(2) 0.192(4) 0.336(5) 0.16(3) Uiso 1 1 d D . . . .

loop_
_atom_site_aniso_label
_atom_site_aniso_U_11
_atom_site_aniso_U_22
_atom_site_aniso_U_33
_atom_site_aniso_U_23
_atom_site_aniso_U_13
_atom_site_aniso_U_12
C1 0.097(5) 0.121(5) 0.090(5) -0.025(4) 0.028(4) -0.026(4)
C2 0.195(9) 0.168(8) 0.088(5) -0.031(5) -0.001(5) -0.070(7)
C3 0.208(10) 0.163(9) 0.122(7) -0.019(6) 0.015(6) -0.057(8)
C4 0.377(16) 0.167(9) 0.122(7) -0.024(6) 0.040(8) -0.145(11)
C5 0.062(4) 0.086(4) 0.058(3) 0.003(3) 0.014(3) -0.002(4)
C6 0.056(3) 0.068(4) 0.058(3) -0.001(3) 0.014(2) 0.000(3)
C7 0.057(3) 0.062(3) 0.069(3) 0.003(3) 0.013(3) 0.003(3)
C8 0.052(3) 0.067(4) 0.064(3) 0.004(3) 0.009(2) 0.006(3)
C9 0.060(3) 0.064(4) 0.053(3) 0.000(3) 0.010(2) -0.005(3)
C10 0.076(4) 0.067(4) 0.080(4) -0.008(3) 0.022(3) 0.007(3)
C11 0.054(4) 0.082(4) 0.078(4) -0.010(3) 0.022(3) 0.005(3)
C12 0.061(3) 0.053(3) 0.058(3) 0.000(2) 0.003(2) -0.012(3)
C13 0.077(4) 0.064(4) 0.061(3) -0.003(3) -0.005(3) -0.008(3)
C14 0.111(5) 0.053(4) 0.078(4) 0.006(3) 0.001(4) -0.020(4)
C15 0.104(5) 0.081(5) 0.066(4) 0.003(3) 0.011(4) -0.034(4)
C16 0.069(4) 0.070(4) 0.060(3) -0.001(3) 0.000(3) -0.015(3)
C17 0.076(5) 0.111(6) 0.078(4) 0.003(4) 0.009(3) -0.026(4)
C18 0.060(4) 0.121(6) 0.116(5) -0.006(5) 0.010(4) -0.004(4)
C19 0.074(4) 0.088(5) 0.102(5) -0.004(4) 0.000(4) 0.002(4)
C20 0.068(4) 0.066(4) 0.075(4) 0.000(3) 0.004(3) -0.002(3)
C21 0.056(3) 0.071(4) 0.053(3) -0.003(3) -0.004(2) -0.017(3)
N1 0.067(3) 0.062(3) 0.073(3) -0.003(2) 0.012(2) -0.003(3)
N2 0.054(3) 0.066(3) 0.058(2) -0.002(2) 0.001(2) -0.003(2)
O1 0.073(3) 0.076(3) 0.113(3) 0.010(2) 0.032(2) -0.005(2)
O2 0.058(2) 0.095(3) 0.097(3) -0.007(2) 0.027(2) -0.004(2)
O3 0.099(3) 0.058(2) 0.109(3) -0.007(2) 0.016(3) 0.003(2)
Sn1 0.0675(4) 0.0756(4) 0.0711(4) 0.000 0.0207(3) 0.000

loop_
_atom_type_symbol
_atom_type_description
_atom_type_scat_dispersion_real
_atom_type_scat_dispersion_imag
_atom_type_scat_source
C C 0.0033 0.0016 'International Tables Vol C Tables 4.2.6.8 and 6.1.1.4'
H H 0.0000 0.0000 'International Tables Vol C Tables 4.2.6.8 and 6.1.1.4'
N N 0.0061 0.0033 'International Tables Vol C Tables 4.2.6.8 and 6.1.1.4'
O O 0.0106 0.0060 'International Tables Vol C Tables 4.2.6.8 and 6.1.1.4'
Sn Sn -0.6537 1.4246 'International Tables Vol C Tables 4.2.6.8 and 6.1.1.4'

loop_
_geom_angle_atom_site_label_1
_geom_angle_atom_site_label_2
_geom_angle_atom_site_label_3
_geom_angle
_geom_angle_site_symmetry_1
_geom_angle_site_symmetry_3
_geom_angle_publ_flag
C2 C1 Sn1 113.4(4) . . ?
C2 C1 H1A 108.9 . . ?
Sn1 C1 H1A 108.9 . . ?
C2 C1 H1B 108.9 . . ?
Sn1 C1 H1B 108.9 . . ?
H1A C1 H1B 107.7 . . ?
C3 C2 C1 117.4(7) . . ?
C3 C2 H2A 108.0 . . ?
C1 C2 H2A 108.0 . . ?
C3 C2 H2B 108.0 . . ?
C1 C2 H2B 108.0 . . ?
H2A C2 H2B 107.2 . . ?
C2 C3 C4 115.0(8) . . ?
C2 C3 H3A 108.5 . . ?
C4 C3 H3A 108.5 . . ?
C2 C3 H3B 108.5 . . ?
C4 C3 H3B 108.5 . . ?
H3A C3 H3B 107.5 . . ?
C3 C4 H4A 109.5 . . ?
C3 C4 H4B 109.5 . . ?
H4A C4 H4B 109.5 . . ?
C3 C4 H4C 109.5 . . ?
H4A C4 H4C 109.5 . . ?
H4B C4 H4C 109.5 . . ?
O1 C5 O2 119.5(5) . . ?
O1 C5 C6 123.7(5) . . ?
O2 C5 C6 116.8(5) . . ?
C7 C6 C11 119.2(5) . . ?
C7 C6 C5 121.0(5) . . ?
C11 C6 C5 119.8(5) . . ?
C8 C7 C6 121.0(5) . . ?
C8 C7 H7 119.5 . . ?
C6 C7 H7 119.5 . . ?
C7 C8 C9 119.6(5) . . ?
C7 C8 H8 120.2 . . ?
C9 C8 H8 120.2 . . ?
C8 C9 C10 119.8(5) . . ?
C8 C9 N1 122.6(5) . . ?
C10 C9 N1 117.6(5) . . ?
C11 C10 C9 119.7(5) . . ?
C11 C10 H10 120.1 . . ?
C9 C10 H10 120.1 . . ?
C10 C11 C6 120.8(5) . . ?
C10 C11 H11 119.6 . . ?
C6 C11 H11 119.6 . . ?
N2 C12 C21 116.2(5) . . ?
N2 C12 C13 123.1(5) . . ?
C21 C12 C13 120.6(5) . . ?
O3 C13 C14 121.1(5) . . ?
O3 C13 C12 122.7(5) . . ?
C14 C13 C12 116.2(5) . . ?
C15 C14 C13 121.6(6) . . ?
C15 C14 H14 119.2 . . ?
C13 C14 H14 119.2 . . ?
C14 C15 C16 123.7(6) . . ?
C14 C15 H15 118.2 . . ?
C16 C15 H15 118.2 . . ?
C17 C16 C21 119.5(6) . . ?
C17 C16 C15 121.5(6) . . ?
C21 C16 C15 118.9(6) . . ?
C18 C17 C16 120.9(6) . . ?
C18 C17 H17 119.6 . . ?
C16 C17 H17 119.6 . . ?
C17 C18 C19 119.5(6) . . ?
C17 C18 H18 120.3 . . ?
C19 C18 H18 120.3 . . ?
C20 C19 C18 121.3(6) . . ?
C20 C19 H19 119.3 . . ?
C18 C19 H19 119.3 . . ?
C19 C20 C21 120.0(5) . . ?
C19 C20 H20 120.0 . . ?
C21 C20 H20 120.0 . . ?
C20 C21 C16 118.8(5) . . ?
C20 C21 C12 122.3(5) . . ?
C16 C21 C12 118.8(5) . . ?
N2 N1 C9 120.6(5) . . ?
N2 N1 H1 119(5) . . ?
C9 N1 H1 119(5) . . ?
N1 N2 C12 118.7(4) . . ?
C5 O2 Sn1 106.2(3) . . ?
O2 Sn1 O2 82.3(2) . 2_655 ?
O2 Sn1 C1 107.6(2) . . ?
O2 Sn1 C1 108.0(2) 2_655 . ?
O2 Sn1 C1 108.0(2) . 2_655 ?
O2 Sn1 C1 107.6(2) 2_655 2_655 ?
C1 Sn1 C1 132.2(4) . 2_655 ?

loop_
_geom_bond_atom_site_label_1
_geom_bond_atom_site_label_2
_geom_bond_distance
_geom_bond_site_symmetry_2
_geom_bond_publ_flag
C1 C2 1.518(9) . ?
C1 Sn1 2.090(5) . ?
C1 H1A 0.9700 . ?
C1 H1B 0.9700 . ?
C2 C3 1.412(8) . ?
C2 H2A 0.9700 . ?
C2 H2B 0.9700 . ?
C3 C4 1.418(10) . ?
C3 H3A 0.9700 . ?
C3 H3B 0.9700 . ?
C4 H4A 0.9600 . ?
C4 H4B 0.9600 . ?
C4 H4C 0.9600 . ?
C5 O1 1.230(6) . ?
C5 O2 1.306(6) . ?
C5 C6 1.476(7) . ?
C6 C7 1.378(6) . ?
C6 C11 1.382(7) . ?
C7 C8 1.374(6) . ?
C7 H7 0.9300 . ?
C8 C9 1.383(6) . ?
C8 H8 0.9300 . ?
C9 C10 1.394(7) . ?
C9 N1 1.401(6) . ?
C10 C11 1.368(7) . ?
C10 H10 0.9300 . ?
C11 H11 0.9300 . ?
C12 N2 1.323(5) . ?
C12 C21 1.448(6) . ?
C12 C13 1.459(7) . ?
C13 O3 1.250(6) . ?
C13 C14 1.450(7) . ?
C14 C15 1.321(7) . ?
C14 H14 0.9300 . ?
C15 C16 1.422(8) . ?
C15 H15 0.9300 . ?
C16 C17 1.390(7) . ?
C16 C21 1.405(7) . ?
C17 C18 1.359(8) . ?
C17 H17 0.9300 . ?
C18 C19 1.375(8) . ?
C18 H18 0.9300 . ?
C19 C20 1.372(7) . ?
C19 H19 0.9300 . ?
C20 C21 1.385(7) . ?
C20 H20 0.9300 . ?
N1 N2 1.320(5) . ?
N1 H1 0.91(2) . ?
O2 Sn1 2.060(3) . ?

loop_
_geom_hbond_atom_site_label_D
_geom_hbond_atom_site_label_H
_geom_hbond_atom_site_label_A
_geom_hbond_distance_DH
_geom_hbond_distance_HA
_geom_hbond_distance_DA
_geom_hbond_angle_DHA
_geom_hbond_site_symmetry_A
_geom_hbond_publ_flag
N1 H1 O3 0.91(2) 1.82(5) 2.549(6) 135(6) . yes

loop_
_geom_torsion_atom_site_label_1
_geom_torsion_atom_site_label_2
_geom_torsion_atom_site_label_3
_geom_torsion_atom_site_label_4
_geom_torsion
_geom_torsion_site_symmetry_1
_geom_torsion_site_symmetry_2
_geom_torsion_site_symmetry_3
_geom_torsion_site_symmetry_4
_geom_torsion_publ_flag
Sn1 C1 C2 C3 177.9(7) . . . . ?
C1 C2 C3 C4 178.7(9) . . . . ?
O1 C5 C6 C7 0.5(8) . . . . ?
O2 C5 C6 C7 -179.9(4) . . . . ?
O1 C5 C6 C11 179.9(5) . . . . ?
O2 C5 C6 C11 -0.5(7) . . . . ?
C11 C6 C7 C8 -0.1(7) . . . . ?
C5 C6 C7 C8 179.3(4) . . . . ?
C6 C7 C8 C9 -0.4(7) . . . . ?
C7 C8 C9 C10 0.9(7) . . . . ?
C7 C8 C9 N1 179.8(4) . . . . ?
C8 C9 C10 C11 -1.1(7) . . . . ?
N1 C9 C10 C11 -179.9(4) . . . . ?
C9 C10 C11 C6 0.6(8) . . . . ?
C7 C6 C11 C10 0.0(7) . . . . ?
C5 C6 C11 C10 -179.4(4) . . . . ?
N2 C12 C13 O3 -6.7(8) . . . . ?
C21 C12 C13 O3 177.6(4) . . . . ?
N2 C12 C13 C14 170.9(4) . . . . ?
C21 C12 C13 C14 -4.8(7) . . . . ?
O3 C13 C14 C15 178.9(5) . . . . ?
C12 C13 C14 C15 1.3(8) . . . . ?
C13 C14 C15 C16 1.5(9) . . . . ?
C14 C15 C16 C17 178.5(5) . . . . ?
C14 C15 C16 C21 -0.7(8) . . . . ?
C21 C16 C17 C18 0.2(8) . . . . ?
C15 C16 C17 C18 -179.0(5) . . . . ?
C16 C17 C18 C19 1.0(9) . . . . ?
C17 C18 C19 C20 -1.7(9) . . . . ?
C18 C19 C20 C21 1.1(8) . . . . ?
C19 C20 C21 C16 0.1(7) . . . . ?
C19 C20 C21 C12 -178.4(5) . . . . ?
C17 C16 C21 C20 -0.7(7) . . . . ?
C15 C16 C21 C20 178.5(5) . . . . ?
C17 C16 C21 C12 177.8(4) . . . . ?
C15 C16 C21 C12 -3.0(7) . . . . ?
N2 C12 C21 C20 8.3(7) . . . . ?
C13 C12 C21 C20 -175.8(4) . . . . ?
N2 C12 C21 C16 -170.2(4) . . . . ?
C13 C12 C21 C16 5.7(7) . . . . ?
C8 C9 N1 N2 -1.0(7) . . . . ?
C10 C9 N1 N2 177.8(4) . . . . ?
C9 N1 N2 C12 -170.6(4) . . . . ?
C21 C12 N2 N1 179.0(4) . . . . ?
C13 C12 N2 N1 3.1(7) . . . . ?
O1 C5 O2 Sn1 -2.2(6) . . . . ?
C6 C5 O2 Sn1 178.3(3) . . . . ?
